data_1515577
loop_
_publ_author_name
'Royzen, Maksim'
'Taylor, Michael T.'
'Deangelis, Andrew'
'Fox, Joseph M.'

_publ_section_title
;
 Total Synthesis of Hyacinthacine A2: Stereocontrolled 5-aza-cyclooctene
 Photoisomerization and Transannular Hydroamination with Planar-to-Point
 Chirality Transfer.
;
_journal_issue 11
_journal_name_full 'Chemical science (Royal Society of Chemistry : 2010)'
_journal_page_first 2162
_journal_page_last 2165
_journal_paper_doi 10.1039/C1SC00442E
_journal_volume 2
_journal_year 2011
_chemical_formula_sum 'C13 H18 F3 N O4'
_chemical_formula_weight 309.28
_chemical_name_systematic
;
?
;
_space_group_IT_number 4
_symmetry_cell_setting monoclinic
_symmetry_space_group_name_Hall 'P 2yb'
_symmetry_space_group_name_H-M 'P 1 21 1'
_atom_sites_solution_hydrogens geom
_atom_sites_solution_primary direct
_atom_sites_solution_secondary difmap
_audit_creation_method SHELXL-97
_cell_angle_alpha 90.00
_cell_angle_beta 102.084(6)
_cell_angle_gamma 90.00
_cell_formula_units_Z 2
_cell_length_a 9.548(4)
_cell_length_b 5.573(2)
_cell_length_c 13.512(5)
_cell_measurement_reflns_used 992
_cell_measurement_temperature 200(2)
_cell_measurement_theta_max 28.03
_cell_measurement_theta_min 2.18
_cell_volume 703.1(5)
_computing_cell_refinement 'SAINT (Bruker, 2002)'
_computing_data_collection 'SMART (Bruker, 2002)'
_computing_data_reduction SAINT
_computing_molecular_graphics 'SHELXTL (Sheldrick, 2001)'
_computing_publication_material 'SHELXTL (Sheldrick, 2001)'
_computing_structure_refinement 'SHELXL-97 (Sheldrick, 1997)'
_computing_structure_solution 'SHELXS-97 (Sheldrick, 1990)'
_diffrn_ambient_temperature 200(2)
_diffrn_detector_area_resol_mean 836.6
_diffrn_measured_fraction_theta_full 0.999
_diffrn_measured_fraction_theta_max 0.998
_diffrn_measurement_device_type 'Bruker AXS APEX diffractometer'
_diffrn_measurement_method \w
_diffrn_radiation_monochromator graphite
_diffrn_radiation_source 'fine-focus sealed tube'
_diffrn_radiation_type MoK\a
_diffrn_radiation_wavelength 0.71073
_diffrn_reflns_av_R_equivalents 0.0204
_diffrn_reflns_av_sigmaI/netI 0.0259
_diffrn_reflns_limit_h_max 12
_diffrn_reflns_limit_h_min -12
_diffrn_reflns_limit_k_max 7
_diffrn_reflns_limit_k_min -7
_diffrn_reflns_limit_l_max 18
_diffrn_reflns_limit_l_min -18
_diffrn_reflns_number 8941
_diffrn_reflns_theta_full 25.00
_diffrn_reflns_theta_max 28.28
_diffrn_reflns_theta_min 2.18
_diffrn_standards_decay_% 1
_diffrn_standards_interval_count 0
_diffrn_standards_interval_time 0
_diffrn_standards_number 0
_exptl_absorpt_coefficient_mu 0.132
_exptl_absorpt_correction_T_max 0.9937
_exptl_absorpt_correction_T_min 0.9622
_exptl_absorpt_correction_type multi-scan
_exptl_absorpt_process_details 'SADABS (Sheldrick, 2003)'
_exptl_crystal_colour colourless
_exptl_crystal_density_diffrn 1.461
_exptl_crystal_density_method 'not measured'
_exptl_crystal_description needle
_exptl_crystal_F_000 324
_exptl_crystal_size_max 0.29
_exptl_crystal_size_mid 0.09
_exptl_crystal_size_min 0.05
_refine_diff_density_max 0.299
_refine_diff_density_min -0.321
_refine_diff_density_rms 0.043
_refine_ls_abs_structure_details 'Flack H D (1983), Acta Cryst. A39, 876-881'
_refine_ls_abs_structure_Flack 0.0(7)
_refine_ls_extinction_method none
_refine_ls_goodness_of_fit_ref 1.041
_refine_ls_hydrogen_treatment constr
_refine_ls_matrix_type full
_refine_ls_number_parameters 192
_refine_ls_number_reflns 3485
_refine_ls_number_restraints 1
_refine_ls_restrained_S_all 1.041
_refine_ls_R_factor_all 0.0409
_refine_ls_R_factor_gt 0.0376
_refine_ls_shift/su_max 0.001
_refine_ls_shift/su_mean 0.000
_refine_ls_structure_factor_coef Fsqd
_refine_ls_weighting_details 'calc w=1/[\s^2^(Fo^2^)+(0.0610P)^2^+0.0819P] where P=(Fo^2^+2Fc^2^)/3'
_refine_ls_weighting_scheme calc
_refine_ls_wR_factor_gt 0.0990
_refine_ls_wR_factor_ref 0.1025
_reflns_number_gt 3258
_reflns_number_total 3485
_reflns_threshold_expression >2sigma(I)
_cod_data_source_file c1sc00442e.txt
_cod_data_source_block joef080
_cod_depositor_comments
;
The following automatic conversions were performed:

'_symmetry_cell_setting' value 'Monoclinic' changed to 'monoclinic'
according to
/usr/data/users/saulius/automatic-downloads/retrospective/RSC/lib/dictionaries/cif_core.dic
dictionary named 'cif_core.dic' version 2.4.2 from 2011-04-26.

Automatic conversion script
Id: cif_fix_values 2281 2013-09-26 08:29:07Z andrius 
;
_cod_original_cell_volume 703.0(5)
_cod_original_sg_symbol_H-M P2(1)
_cod_database_code 1515577

loop_
_symmetry_equiv_pos_as_xyz
'x, y, z'
'-x, y+1/2, -z'

loop_
_atom_site_label
_atom_site_type_symbol
_atom_site_fract_x
_atom_site_fract_y
_atom_site_fract_z
_atom_site_U_iso_or_equiv
_atom_site_adp_type
_atom_site_occupancy
_atom_site_symmetry_multiplicity
_atom_site_calc_flag
_atom_site_refinement_flags
N1 N 0.16828(14) 0.3131(3) 0.83560(10) 0.0224(3) Uani 1 1 d .
F1 F 0.28337(12) -0.0794(3) 1.04727(8) 0.0437(3) Uani 1 1 d .
F2 F 0.29548(15) 0.3054(3) 1.05838(9) 0.0518(4) Uani 1 1 d .
F3 F 0.42194(11) 0.1131(3) 0.96943(8) 0.0395(3) Uani 1 1 d .
O1 O 0.07480(13) -0.0192(2) 0.89693(9) 0.0296(3) Uani 1 1 d .
O2 O -0.12152(11) 0.1658(2) 0.60710(8) 0.0228(2) Uani 1 1 d .
O3 O -0.21167(12) 0.4321(2) 0.71052(9) 0.0262(3) Uani 1 1 d .
O4 O 0.09995(12) -0.1934(2) 0.58710(9) 0.0266(3) Uani 1 1 d .
H4A H 0.1090 -0.2132 0.5271 0.040 Uiso 1 1 calc R
C1 C 0.29357(19) 0.1209(4) 0.99554(12) 0.0325(4) Uani 1 1 d .
C2 C 0.16684(17) 0.1349(3) 0.90253(11) 0.0246(3) Uani 1 1 d .
C3 C 0.28331(18) 0.4953(3) 0.84203(13) 0.0282(3) Uani 1 1 d .
H3A H 0.3311 0.5167 0.9139 0.034 Uiso 1 1 calc R
H3B H 0.2395 0.6507 0.8170 0.034 Uiso 1 1 calc R
C4 C 0.39812(17) 0.4278(3) 0.78026(13) 0.0288(3) Uani 1 1 d .
H4B H 0.4546 0.5708 0.7694 0.035 Uiso 1 1 calc R
H4C H 0.4642 0.3044 0.8163 0.035 Uiso 1 1 calc R
C5 C 0.31642(17) 0.3323(3) 0.68138(12) 0.0261(3) Uani 1 1 d .
H5A H 0.3007 0.4307 0.6227 0.031 Uiso 1 1 calc R
C6 C 0.26576(15) 0.1084(3) 0.67604(11) 0.0226(3) Uani 1 1 d .
H6A H 0.3222 -0.0165 0.7121 0.027 Uiso 1 1 calc R
C7 C 0.12124(16) 0.0535(3) 0.61386(11) 0.0211(3) Uani 1 1 d .
H7A H 0.1033 0.1542 0.5512 0.025 Uiso 1 1 calc R
C8 C 0.00952(15) 0.1153(3) 0.67867(10) 0.0197(3) Uani 1 1 d .
H8A H -0.0048 -0.0276 0.7202 0.024 Uiso 1 1 calc R
C9 C -0.24310(18) 0.2239(3) 0.65032(12) 0.0243(3) Uani 1 1 d .
C10 C -0.08829(17) 0.4092(3) 0.79052(13) 0.0256(3) Uani 1 1 d .
H10A H -0.1063 0.2863 0.8393 0.031 Uiso 1 1 calc R
H10B H -0.0693 0.5638 0.8269 0.031 Uiso 1 1 calc R
C11 C 0.04333(16) 0.3365(3) 0.74812(11) 0.0218(3) Uani 1 1 d .
H11A H 0.0647 0.4726 0.7054 0.026 Uiso 1 1 calc R
C12 C -0.36092(17) 0.2952(4) 0.56185(13) 0.0320(4) Uani 1 1 d .
H12A H -0.3299 0.4342 0.5275 0.048 Uiso 1 1 calc R
H12B H -0.4473 0.3368 0.5865 0.048 Uiso 1 1 calc R
H12C H -0.3818 0.1608 0.5143 0.048 Uiso 1 1 calc R
C13 C -0.28630(19) 0.0118(3) 0.70857(14) 0.0299(4) Uani 1 1 d .
H13A H -0.2094 -0.0231 0.7672 0.045 Uiso 1 1 calc R
H13B H -0.3030 -0.1291 0.6643 0.045 Uiso 1 1 calc R
H13C H -0.3742 0.0512 0.7317 0.045 Uiso 1 1 calc R

loop_
_atom_site_aniso_label
_atom_site_aniso_U_11
_atom_site_aniso_U_22
_atom_site_aniso_U_33
_atom_site_aniso_U_23
_atom_site_aniso_U_13
_atom_site_aniso_U_12
N1 0.0193(6) 0.0257(6) 0.0218(6) -0.0025(5) 0.0033(5) 0.0019(5)
F1 0.0357(6) 0.0654(8) 0.0278(5) 0.0171(6) 0.0018(4) 0.0032(6)
F2 0.0529(7) 0.0703(9) 0.0285(6) -0.0179(6) -0.0001(5) 0.0030(7)
F3 0.0242(5) 0.0584(8) 0.0346(5) 0.0095(6) 0.0034(4) 0.0050(5)
O1 0.0305(6) 0.0340(7) 0.0241(5) 0.0030(5) 0.0050(5) 0.0003(5)
O2 0.0165(5) 0.0318(6) 0.0202(5) 0.0016(5) 0.0042(4) 0.0021(5)
O3 0.0216(5) 0.0249(6) 0.0324(6) 0.0009(5) 0.0062(4) 0.0056(5)
O4 0.0290(6) 0.0293(6) 0.0226(5) -0.0066(5) 0.0079(4) -0.0001(5)
C1 0.0292(8) 0.0460(11) 0.0212(7) 0.0007(8) 0.0028(6) 0.0030(8)
C2 0.0233(7) 0.0313(8) 0.0198(7) -0.0035(6) 0.0058(5) 0.0052(7)
C3 0.0236(7) 0.0270(8) 0.0336(8) -0.0060(7) 0.0048(6) -0.0018(7)
C4 0.0207(7) 0.0312(8) 0.0346(8) -0.0018(8) 0.0058(6) -0.0031(7)
C5 0.0208(7) 0.0326(8) 0.0261(7) 0.0029(7) 0.0079(6) 0.0010(7)
C6 0.0186(7) 0.0280(8) 0.0220(7) -0.0004(6) 0.0060(5) 0.0056(6)
C7 0.0187(7) 0.0260(8) 0.0190(6) -0.0002(6) 0.0044(5) 0.0025(6)
C8 0.0182(6) 0.0232(7) 0.0176(6) 0.0013(6) 0.0038(5) 0.0036(6)
C9 0.0210(7) 0.0260(8) 0.0268(7) 0.0033(6) 0.0072(6) 0.0032(6)
C10 0.0216(7) 0.0295(8) 0.0262(7) -0.0035(7) 0.0060(6) 0.0059(7)
C11 0.0188(7) 0.0242(7) 0.0224(7) -0.0001(6) 0.0044(5) 0.0021(6)
C12 0.0202(8) 0.0437(10) 0.0321(8) 0.0049(8) 0.0051(6) 0.0043(8)
C13 0.0269(8) 0.0272(8) 0.0393(9) 0.0061(7) 0.0157(7) 0.0032(7)

loop_
_atom_type_symbol
_atom_type_description
_atom_type_scat_dispersion_real
_atom_type_scat_dispersion_imag
_atom_type_scat_source
C C 0.0033 0.0016 'International Tables Vol C Tables 4.2.6.8 and 6.1.1.4'
H H 0.0000 0.0000 'International Tables Vol C Tables 4.2.6.8 and 6.1.1.4'
N N 0.0061 0.0033 'International Tables Vol C Tables 4.2.6.8 and 6.1.1.4'
O O 0.0106 0.0060 'International Tables Vol C Tables 4.2.6.8 and 6.1.1.4'
F F 0.0171 0.0103 'International Tables Vol C Tables 4.2.6.8 and 6.1.1.4'

loop_
_geom_angle_atom_site_label_1
_geom_angle_atom_site_label_2
_geom_angle_atom_site_label_3
_geom_angle
C2 N1 C3 125.24(14)
C2 N1 C11 118.42(14)
C3 N1 C11 116.32(14)
C8 O2 C9 115.61(11)
C9 O3 C10 113.85(13)
F2 C1 F1 107.80(14)
F2 C1 F3 107.51(16)
F1 C1 F3 106.33(16)
F2 C1 C2 112.44(16)
F1 C1 C2 109.66(15)
F3 C1 C2 112.80(13)
O1 C2 N1 125.92(15)
O1 C2 C1 116.36(15)
N1 C2 C1 117.72(15)
N1 C3 C4 113.51(15)
C5 C4 C3 105.69(13)
C6 C5 C4 119.73(15)
C5 C6 C7 120.35(15)
O4 C7 C6 114.04(13)
O4 C7 C8 106.17(12)
C6 C7 C8 107.51(12)
O2 C8 C11 107.13(12)
O2 C8 C7 105.51(11)
C11 C8 C7 116.06(12)
O3 C9 O2 109.02(13)
O3 C9 C12 105.80(14)
O2 C9 C12 105.52(13)
O3 C9 C13 112.80(14)
O2 C9 C13 111.29(13)
C12 C9 C13 112.02(15)
O3 C10 C11 110.49(13)
N1 C11 C10 107.84(12)
N1 C11 C8 116.16(13)
C10 C11 C8 110.70(13)

loop_
_geom_bond_atom_site_label_1
_geom_bond_atom_site_label_2
_geom_bond_distance
N1 C2 1.345(2)
N1 C3 1.485(2)
N1 C11 1.4990(19)
F1 C1 1.332(2)
F2 C1 1.331(2)
F3 C1 1.345(2)
O1 C2 1.220(2)
O2 C8 1.4398(17)
O2 C9 1.4413(19)
O3 C9 1.413(2)
O3 C10 1.4281(19)
O4 C7 1.426(2)
C1 C2 1.553(2)
C3 C4 1.557(2)
C4 C5 1.497(2)
C5 C6 1.334(3)
C6 C7 1.489(2)
C7 C8 1.554(2)
C8 C11 1.542(2)
C9 C12 1.513(2)
C9 C13 1.524(2)
C10 C11 1.540(2)

loop_
_geom_hbond_atom_site_label_D
_geom_hbond_atom_site_label_H
_geom_hbond_atom_site_label_A
_geom_hbond_distance_DH
_geom_hbond_distance_HA
_geom_hbond_distance_DA
_geom_hbond_angle_DHA
_geom_hbond_site_symmetry_A
O4 H4A O2 0.84 1.96 2.7875(18) 167.3 2_546

loop_
_geom_torsion_atom_site_label_1
_geom_torsion_atom_site_label_2
_geom_torsion_atom_site_label_3
_geom_torsion_atom_site_label_4
_geom_torsion
C3 N1 C2 O1 -178.17(15)
C11 N1 C2 O1 3.3(2)
C3 N1 C2 C1 1.5(2)
C11 N1 C2 C1 -177.04(13)
F2 C1 C2 O1 -113.28(19)
F1 C1 C2 O1 6.6(2)
F3 C1 C2 O1 124.93(18)
F2 C1 C2 N1 67.0(2)
F1 C1 C2 N1 -173.07(14)
F3 C1 C2 N1 -54.8(2)
C2 N1 C3 C4 94.58(19)
C11 N1 C3 C4 -86.86(17)
N1 C3 C4 C5 43.1(2)
C3 C4 C5 C6 -78.4(2)
C4 C5 C6 C7 140.02(15)
C5 C6 C7 O4 159.97(14)
C5 C6 C7 C8 -82.61(18)
C9 O2 C8 C11 -56.97(16)
C9 O2 C8 C7 178.80(13)
O4 C7 C8 O2 -82.91(14)
C6 C7 C8 O2 154.65(13)
O4 C7 C8 C11 158.67(12)
C6 C7 C8 C11 36.23(18)
C10 O3 C9 O2 -58.48(16)
C10 O3 C9 C12 -171.54(13)
C10 O3 C9 C13 65.67(17)
C8 O2 C9 O3 60.71(16)
C8 O2 C9 C12 173.95(14)
C8 O2 C9 C13 -64.32(18)
C9 O3 C10 C11 55.91(18)
C2 N1 C11 C10 67.11(18)
C3 N1 C11 C10 -111.56(15)
C2 N1 C11 C8 -57.77(18)
C3 N1 C11 C8 123.57(15)
O3 C10 C11 N1 -179.43(14)
O3 C10 C11 C8 -51.35(18)
O2 C8 C11 N1 173.99(12)
C7 C8 C11 N1 -68.49(17)
O2 C8 C11 C10 50.58(16)
C7 C8 C11 C10 168.11(13)
